data_7216127
loop_
_publ_author_name
'Ho, Soo Yei'
'Bettens, Ryan P. A.'
'Dakternieks, Dainis'
'Duthie, Andrew'
'Tiekink, Edward R. T.'

_publ_section_title
;
 Prevalence of the thioamide {&#x22EF;H--N--C&#xE001;S}2
 synthon---solid-state (X-ray crystallography), solution (NMR) and
 gas-phase (theoretical) structures of O-methyl-N-aryl-thiocarbamides
;
_journal_issue 113
_journal_name_full CrystEngComm
_journal_page_first 682
_journal_paper_doi 10.1039/b514254g
_journal_volume 7
_journal_year 2005
_chemical_formula_sum 'C10 H11 N O2 S'
_chemical_formula_weight 209.26
_space_group_IT_number 2
_symmetry_cell_setting triclinic
_symmetry_space_group_name_Hall '-P 1'
_symmetry_space_group_name_H-M 'P -1'
_atom_sites_solution_hydrogens geom
_atom_sites_solution_primary direct
_atom_sites_solution_secondary difmap
_audit_creation_method SHELXL-97
_cell_angle_alpha 99.223(3)
_cell_angle_beta 101.517(3)
_cell_angle_gamma 100.210(4)
_cell_formula_units_Z 2
_cell_length_a 5.6059(8)
_cell_length_b 7.9101(11)
_cell_length_c 11.9617(13)
_cell_measurement_reflns_used 999
_cell_measurement_temperature 223(2)
_cell_measurement_theta_max 27.5
_cell_measurement_theta_min 2.6
_cell_volume 500.87(11)
_computing_cell_refinement 'SAINT (Bruker, 2000)'
_computing_data_collection 'SMART (Bruker, 2000)'
_computing_data_reduction 'SHELXTL (Bruker, 2000)'
_computing_molecular_graphics 'ORTEPII (Johnson, 1976)'
_computing_publication_material 'Bruker SHEXLTL (Bruker, 2000)'
_computing_structure_refinement 'SHELXL-97 (Sheldrick, 1997)'
_computing_structure_solution 'PATTY in DIRDIF92 (Beurskens et al., 1992)'
_diffrn_ambient_temperature 223(2)
_diffrn_measured_fraction_theta_full 0.978
_diffrn_measured_fraction_theta_max 0.978
_diffrn_measurement_device_type 'Bruker AXS SMART CCD'
_diffrn_measurement_method '\w scans'
_diffrn_radiation_monochromator graphite
_diffrn_radiation_source 'fine-focus sealed tube'
_diffrn_radiation_type MoK\a
_diffrn_radiation_wavelength 0.71069
_diffrn_reflns_av_R_equivalents 0.021
_diffrn_reflns_av_sigmaI/netI 0.053
_diffrn_reflns_limit_h_max 7
_diffrn_reflns_limit_h_min -7
_diffrn_reflns_limit_k_max 11
_diffrn_reflns_limit_k_min -6
_diffrn_reflns_limit_l_max 16
_diffrn_reflns_limit_l_min -16
_diffrn_reflns_number 4210
_diffrn_reflns_theta_full 30.1
_diffrn_reflns_theta_max 30.1
_diffrn_reflns_theta_min 1.8
_diffrn_standards_decay_% 0
_diffrn_standards_number 0
_exptl_absorpt_coefficient_mu 0.295
_exptl_absorpt_correction_T_max 1
_exptl_absorpt_correction_T_min 0.743
_exptl_absorpt_correction_type multi-scan
_exptl_absorpt_process_details '(SADABS, Bruker, 2000 & Blessing, 1995)'
_exptl_crystal_colour colourless
_exptl_crystal_density_diffrn 1.388
_exptl_crystal_density_method 'not measured'
_exptl_crystal_description plate
_exptl_crystal_F_000 220
_exptl_crystal_size_max 0.39
_exptl_crystal_size_mid 0.26
_exptl_crystal_size_min 0.07
_refine_diff_density_max 0.51
_refine_diff_density_min -0.32
_refine_diff_density_rms 0.097
_refine_ls_extinction_method none
_refine_ls_goodness_of_fit_ref 1.17
_refine_ls_hydrogen_treatment mixed
_refine_ls_matrix_type full
_refine_ls_number_parameters 129
_refine_ls_number_reflns 2861
_refine_ls_number_restraints 0
_refine_ls_restrained_S_all 1.17
_refine_ls_R_factor_all 0.087
_refine_ls_R_factor_gt 0.069
_refine_ls_shift/su_max <0.001
_refine_ls_shift/su_mean 0.000
_refine_ls_structure_factor_coef Fsqd
_refine_ls_weighting_details 'calc w=1/[\s^2^(Fo^2^)+(0.1119P)^2^+0.2576P] where P=(Fo^2^+2Fc^2^)/3'
_refine_ls_weighting_scheme calc
_refine_ls_wR_factor_gt 0.211
_refine_ls_wR_factor_ref 0.221
_reflns_number_gt 2264
_reflns_number_total 2861
_reflns_threshold_expression I>2\s(I)
_cod_data_source_file b514254g.txt
_cod_data_source_block (MeO)C(=S)N(H)C6H4C(O)Me-4
_cod_original_sg_symbol_H-M P-1
_cod_database_code 7216127

loop_
_symmetry_equiv_pos_as_xyz
'x, y, z'
'-x, -y, -z'

loop_
_atom_site_label
_atom_site_type_symbol
_atom_site_fract_x
_atom_site_fract_y
_atom_site_fract_z
_atom_site_U_iso_or_equiv
_atom_site_adp_type
_atom_site_occupancy
_atom_site_symmetry_multiplicity
_atom_site_calc_flag
_atom_site_refinement_flags
S1 S 0.16823(15) 0.30672(10) -0.55547(6) 0.0293(3) Uani 1 1 d .
O1 O -0.0058(4) 0.3041(3) -0.36559(18) 0.0290(5) Uani 1 1 d .
O2 O 0.3725(6) 0.8138(4) 0.1838(2) 0.0536(8) Uani 1 1 d .
N1 N 0.3559(5) 0.4906(3) -0.3422(2) 0.0262(5) Uani 1 1 d .
H1 H 0.4799 0.5260 -0.3725 0.031 Uiso 1 1 calc R
C1 C 0.1690(5) 0.3690(4) -0.4155(2) 0.0238(6) Uani 1 1 d .
C2 C 0.3870(5) 0.5713(4) -0.2248(2) 0.0232(6) Uani 1 1 d .
C3 C 0.6140(6) 0.6882(5) -0.1733(3) 0.0328(7) Uani 1 1 d .
H3 H 0.7342 0.7077 -0.2172 0.039 Uiso 1 1 calc R
C4 C 0.6651(6) 0.7755(4) -0.0594(3) 0.0318(7) Uani 1 1 d .
H4 H 0.8202 0.8529 -0.0262 0.038 Uiso 1 1 calc R
C5 C 0.4899(6) 0.7506(4) 0.0072(2) 0.0258(6) Uani 1 1 d .
C6 C 0.2631(6) 0.6356(4) -0.0447(3) 0.0290(6) Uani 1 1 d .
H6 H 0.1420 0.6183 -0.0011 0.035 Uiso 1 1 calc R
C7 C 0.2102(6) 0.5456(4) -0.1589(3) 0.0293(6) Uani 1 1 d .
H7 H 0.0556 0.4674 -0.1918 0.035 Uiso 1 1 calc R
C8 C 0.5347(7) 0.8395(4) 0.1313(3) 0.0312(7) Uani 1 1 d .
C9 C 0.7808(7) 0.9604(5) 0.1892(3) 0.0379(8) Uani 1 1 d .
H9A H 0.7839 1.0043 0.2702 0.057 Uiso 1 1 calc R
H9B H 0.8048 1.0581 0.1499 0.057 Uiso 1 1 calc R
H9C H 0.9133 0.8974 0.1853 0.057 Uiso 1 1 calc R
C10 C -0.2246(6) 0.1782(5) -0.4367(3) 0.0339(7) Uani 1 1 d .
H10A H -0.3007 0.2272 -0.5007 0.051 Uiso 1 1 calc R
H10B H -0.3432 0.1516 -0.3897 0.051 Uiso 1 1 calc R
H10C H -0.1765 0.0716 -0.4675 0.051 Uiso 1 1 calc R

loop_
_atom_site_aniso_label
_atom_site_aniso_U_11
_atom_site_aniso_U_22
_atom_site_aniso_U_33
_atom_site_aniso_U_23
_atom_site_aniso_U_13
_atom_site_aniso_U_12
S1 0.0303(4) 0.0329(4) 0.0202(4) -0.0011(3) 0.0074(3) -0.0003(3)
O1 0.0289(11) 0.0310(11) 0.0221(10) 0.0032(8) 0.0057(8) -0.0043(9)
O2 0.0586(18) 0.0613(18) 0.0330(13) -0.0068(12) 0.0250(13) -0.0087(14)
N1 0.0243(12) 0.0315(13) 0.0197(11) 0.0012(9) 0.0068(9) 0.0002(10)
C1 0.0223(14) 0.0262(13) 0.0226(13) 0.0057(10) 0.0044(11) 0.0046(10)
C2 0.0222(13) 0.0266(13) 0.0198(12) 0.0037(10) 0.0051(10) 0.0036(10)
C3 0.0247(15) 0.0444(18) 0.0249(14) 0.0010(13) 0.0092(12) -0.0022(13)
C4 0.0246(15) 0.0388(17) 0.0255(14) 0.0004(13) 0.0053(12) -0.0037(12)
C5 0.0291(15) 0.0258(14) 0.0222(13) 0.0039(10) 0.0080(11) 0.0037(11)
C6 0.0307(16) 0.0279(14) 0.0266(14) 0.0010(11) 0.0140(12) -0.0020(12)
C7 0.0268(15) 0.0286(14) 0.0284(15) 0.0011(11) 0.0093(12) -0.0035(11)
C8 0.0417(18) 0.0287(15) 0.0223(13) 0.0025(11) 0.0109(13) 0.0040(13)
C9 0.044(2) 0.0384(18) 0.0246(15) -0.0013(13) 0.0032(14) 0.0028(14)
C10 0.0274(15) 0.0381(17) 0.0280(15) -0.0004(13) 0.0064(12) -0.0075(13)

loop_
_atom_type_symbol
_atom_type_description
_atom_type_scat_dispersion_real
_atom_type_scat_dispersion_imag
_atom_type_scat_source
C C 0.0033 0.0016 'International Tables Vol C Tables 4.2.6.8 and 6.1.1.4'
H H 0.0000 0.0000 'International Tables Vol C Tables 4.2.6.8 and 6.1.1.4'
N N 0.0061 0.0033 'International Tables Vol C Tables 4.2.6.8 and 6.1.1.4'
O O 0.0106 0.0060 'International Tables Vol C Tables 4.2.6.8 and 6.1.1.4'
S S 0.1246 0.1234 'International Tables Vol C Tables 4.2.6.8 and 6.1.1.4'

loop_
_geom_angle_atom_site_label_1
_geom_angle_atom_site_label_2
_geom_angle_atom_site_label_3
_geom_angle
C1 O1 C10 119.0(2)
C1 N1 C2 131.4(3)
C1 N1 H1 114.3
C2 N1 H1 114.3
O1 C1 N1 113.6(2)
O1 C1 S1 124.6(2)
N1 C1 S1 121.8(2)
C3 C2 N1 115.9(3)
C3 C2 C7 118.7(3)
N1 C2 C7 125.5(3)
C4 C3 C2 121.1(3)
C4 C3 H3 119.4
C2 C3 H3 119.4
C3 C4 C5 120.7(3)
C3 C4 H4 119.7
C5 C4 H4 119.7
C6 C5 C4 118.0(3)
C6 C5 C8 118.6(3)
C4 C5 C8 123.3(3)
C5 C6 C7 121.9(3)
C5 C6 H6 119.1
C7 C6 H6 119.1
C2 C7 C6 119.6(3)
C2 C7 H7 120.2
C6 C7 H7 120.2
O2 C8 C5 119.9(3)
O2 C8 C9 120.9(3)
C5 C8 C9 119.2(3)
C8 C9 H9A 109.5
C8 C9 H9B 109.5
H9A C9 H9B 109.5
C8 C9 H9C 109.5
H9A C9 H9C 109.5
H9B C9 H9C 109.5
O1 C10 H10A 109.5
O1 C10 H10B 109.5
H10A C10 H10B 109.5
O1 C10 H10C 109.5
H10A C10 H10C 109.5
H10B C10 H10C 109.5

loop_
_geom_bond_atom_site_label_1
_geom_bond_atom_site_label_2
_geom_bond_distance
S1 C1 1.666(3)
O1 C1 1.317(3)
O1 C10 1.449(4)
O2 C8 1.211(4)
N1 C1 1.341(4)
N1 C2 1.409(4)
N1 H1 0.8700
C2 C3 1.393(4)
C2 C7 1.392(4)
C3 C4 1.374(4)
C3 H3 0.9400
C4 C5 1.391(4)
C4 H4 0.9400
C5 C6 1.387(4)
C5 C8 1.487(4)
C6 C7 1.382(4)
C6 H6 0.9400
C7 H7 0.9400
C8 C9 1.496(5)
C9 H9A 0.9700
C9 H9B 0.9700
C9 H9C 0.9700
C10 H10A 0.9700
C10 H10B 0.9700
C10 H10C 0.9700
